data_7234554
loop_
_publ_author_name
'S. H. Habenicht'
'S. Schramm'
'S. Fischer'
'T. Sachse'
'F. Herrmann-Westendorf'
'A. Bellmann'
'B. Dietzek'
'M. Presselt'
'D. Weiss'
'R. Beckert'
'H. Gorls'

_publ_section_title
;
 Tuning the polarity and surface activity of hydroxythiazoles - extending
 the applicability of highly fluorescent self-assembling chromophores to
 supra-molecular photonic structures
;
_journal_name_full 'Journal of Materials Chemistry C'
_journal_page_first 958
_journal_page_last 971
_journal_paper_doi 10.1039/C5TC03632A
_journal_volume 4
_journal_year 2016
_chemical_formula_moiety 'C19 H21 N3 O3 S2'
_chemical_formula_sum 'C19 H21 N3 O3 S2'
_chemical_formula_weight 403.51
_space_group_IT_number 33
_space_group_name_Hall 'P 2c -2n'
_space_group_name_H-M_alt 'P n a 21'
_symmetry_cell_setting orthorhombic
_symmetry_space_group_name_Hall 'P 2c -2n'
_symmetry_space_group_name_H-M 'P n a 21'
_atom_sites_solution_hydrogens geom
_atom_sites_solution_primary direct
_atom_sites_solution_secondary difmap
_cell_angle_alpha 90.00
_cell_angle_beta 90.00
_cell_angle_gamma 90.00
_cell_formula_units_Z 4
_cell_length_a 22.1463(3)
_cell_length_b 10.5116(1)
_cell_length_c 8.1653(1)
_cell_measurement_temperature 133(2)
_cell_volume 1900.83(4)
_computing_cell_refinement DENZO
_computing_data_collection COLLECT
_computing_data_reduction DENZO
_computing_molecular_graphics SHELXTL/PC
_computing_publication_material SHELXL-97
_computing_structure_refinement 'SHELXL-97 (Sheldrick, 2008)'
_computing_structure_solution 'SHELXS-97 (Sheldrick, 2008)'
_diffrn_ambient_temperature 133(2)
_diffrn_measured_fraction_theta_full 0.997
_diffrn_measured_fraction_theta_max 0.997
_diffrn_measurement_device_type KappaCCD
_diffrn_measurement_method 'phi- + omega-scan'
_diffrn_radiation_monochromator graphite
_diffrn_radiation_source 'fine-focus sealed tube'
_diffrn_radiation_type MoK\a
_diffrn_radiation_wavelength 0.71073
_diffrn_reflns_av_R_equivalents 0.0189
_diffrn_reflns_av_sigmaI/netI 0.0186
_diffrn_reflns_limit_h_max 28
_diffrn_reflns_limit_h_min -28
_diffrn_reflns_limit_k_max 13
_diffrn_reflns_limit_k_min -13
_diffrn_reflns_limit_l_max 10
_diffrn_reflns_limit_l_min -10
_diffrn_reflns_number 14865
_diffrn_reflns_theta_full 27.48
_diffrn_reflns_theta_max 27.48
_diffrn_reflns_theta_min 2.67
_exptl_absorpt_coefficient_mu 0.306
_exptl_absorpt_correction_T_max 0.7456
_exptl_absorpt_correction_T_min 0.6921
_exptl_absorpt_correction_type multi-scan
_exptl_absorpt_process_details 'SADABS, Bruker-AXS, 2002'
_exptl_crystal_colour yellow
_exptl_crystal_density_diffrn 1.410
_exptl_crystal_density_method 'not measured'
_exptl_crystal_description prism
_exptl_crystal_F_000 848
_exptl_crystal_size_max 0.096
_exptl_crystal_size_mid 0.086
_exptl_crystal_size_min 0.075
_refine_diff_density_max 0.206
_refine_diff_density_min -0.188
_refine_diff_density_rms 0.034
_refine_ls_abs_structure_details 'Flack H D (1983), Acta Cryst. A39, 876-881'
_refine_ls_abs_structure_Flack 0.01(4)
_refine_ls_extinction_method none
_refine_ls_goodness_of_fit_ref 1.076
_refine_ls_hydrogen_treatment refall
_refine_ls_matrix_type full
_refine_ls_number_parameters 328
_refine_ls_number_reflns 4347
_refine_ls_number_restraints 1
_refine_ls_restrained_S_all 1.076
_refine_ls_R_factor_all 0.0222
_refine_ls_R_factor_gt 0.0217
_refine_ls_shift/su_max 0.001
_refine_ls_shift/su_mean 0.000
_refine_ls_structure_factor_coef Fsqd
_refine_ls_weighting_details 'calc w=1/[\s^2^(Fo^2^)+(0.0357P)^2^+0.2902P] where P=(Fo^2^+2Fc^2^)/3'
_refine_ls_weighting_scheme calc
_refine_ls_wR_factor_gt 0.0588
_refine_ls_wR_factor_ref 0.0593
_reflns_number_gt 4276
_reflns_number_total 4347
_reflns_threshold_expression >2sigma(I)
_cod_data_source_file J-Mater-Chem-C-2016-4-958.cif
_cod_data_source_block FO4807
_cod_database_code 7234554

loop_
_symmetry_equiv_pos_as_xyz
'x, y, z'
'-x, -y, z+1/2'
'x+1/2, -y+1/2, z'
'-x+1/2, y+1/2, z+1/2'

loop_
_atom_site_label
_atom_site_type_symbol
_atom_site_fract_x
_atom_site_fract_y
_atom_site_fract_z
_atom_site_U_iso_or_equiv
_atom_site_adp_type
_atom_site_occupancy
_atom_site_symmetry_multiplicity
_atom_site_calc_flag
_atom_site_refinement_flags
_atom_site_disorder_assembly
_atom_site_disorder_group
S1 S 0.071242(13) 0.24551(3) 0.26266(5) 0.01966(7) Uani 1 1 d . . .
S2 S 0.233685(13) 0.79481(3) 0.03101(4) 0.01971(7) Uani 1 1 d . . .
O1 O -0.04529(4) 0.49502(9) 0.12960(14) 0.0263(2) Uani 1 1 d . . .
O2 O 0.29173(5) 0.74285(9) 0.07283(15) 0.0297(2) Uani 1 1 d . . .
O3 O 0.22164(5) 0.82935(11) -0.13625(13) 0.0311(2) Uani 1 1 d . . .
N1 N 0.03096(5) -0.01624(10) 0.31681(15) 0.0221(2) Uani 1 1 d . . .
N2 N -0.04129(5) 0.27814(11) 0.19926(15) 0.0195(2) Uani 1 1 d . . .
N3 N 0.22371(5) 0.92187(10) 0.13988(14) 0.0199(2) Uani 1 1 d . . .
C1 C 0.02033(6) -0.14083(13) 0.33303(18) 0.0250(3) Uani 1 1 d . . .
H1 H 0.0535(9) -0.1928(19) 0.371(3) 0.035(5) Uiso 1 1 d . . .
C2 C -0.03510(7) -0.19693(12) 0.30062(18) 0.0266(3) Uani 1 1 d . . .
H2 H -0.0394(10) -0.284(2) 0.313(3) 0.047(6) Uiso 1 1 d . . .
C3 C -0.08243(6) -0.12065(13) 0.24976(19) 0.0267(3) Uani 1 1 d . . .
H3 H -0.1217(8) -0.1591(17) 0.226(2) 0.030(4) Uiso 1 1 d . . .
C4 C -0.07300(6) 0.00957(13) 0.23508(18) 0.0233(3) Uani 1 1 d . . .
H4 H -0.1059(8) 0.0665(18) 0.199(2) 0.031(4) Uiso 1 1 d . . .
C5 C -0.01558(5) 0.05673(12) 0.26890(15) 0.0185(2) Uani 1 1 d . . .
C6 C -0.00152(6) 0.19188(11) 0.24488(17) 0.0181(2) Uani 1 1 d . . .
C7 C -0.01340(6) 0.39162(12) 0.17492(16) 0.0191(2) Uani 1 1 d . . .
C8 C 0.04869(5) 0.39527(11) 0.19842(16) 0.0181(2) Uani 1 1 d . . .
C9 C 0.09245(5) 0.49604(11) 0.16622(15) 0.0175(2) Uani 1 1 d . . .
C10 C 0.15320(6) 0.48010(12) 0.21146(16) 0.0201(2) Uani 1 1 d . . .
H10 H 0.1651(7) 0.4040(14) 0.270(2) 0.021(4) Uiso 1 1 d . . .
C11 C 0.19638(6) 0.57101(12) 0.17196(17) 0.0202(2) Uani 1 1 d . . .
H11 H 0.2377(7) 0.5571(16) 0.204(2) 0.021(4) Uiso 1 1 d . . .
C12 C 0.17932(5) 0.67986(12) 0.08727(16) 0.0179(2) Uani 1 1 d . . .
C13 C 0.11916(6) 0.69839(11) 0.04305(18) 0.0201(2) Uani 1 1 d . . .
H13 H 0.1071(8) 0.7718(17) -0.019(2) 0.028(4) Uiso 1 1 d . . .
C14 C 0.07613(5) 0.60778(12) 0.08259(17) 0.0210(3) Uani 1 1 d . . .
H14 H 0.0353(8) 0.6215(15) 0.047(2) 0.025(4) Uiso 1 1 d . . .
C15 C -0.10984(6) 0.48140(15) 0.1269(2) 0.0300(3) Uani 1 1 d . . .
H15B H -0.1200(8) 0.4128(18) 0.046(3) 0.037(5) Uiso 1 1 d . . .
H15A H -0.1238(9) 0.4556(19) 0.232(3) 0.041(5) Uiso 1 1 d . . .
H15C H -0.1252(9) 0.563(2) 0.097(2) 0.038(5) Uiso 1 1 d . . .
C16 C 0.24062(6) 0.92127(13) 0.31439(17) 0.0236(3) Uani 1 1 d . . .
H16B H 0.2570(8) 1.0060(18) 0.333(2) 0.027(4) Uiso 1 1 d . . .
H16A H 0.2766(8) 0.8654(18) 0.322(2) 0.035(5) Uiso 1 1 d . . .
C17 C 0.18956(7) 0.88770(16) 0.43026(19) 0.0292(3) Uani 1 1 d . . .
H17C H 0.1601(9) 0.949(2) 0.424(3) 0.040(5) Uiso 1 1 d . . .
H17B H 0.1745(8) 0.8042(19) 0.406(3) 0.035(5) Uiso 1 1 d . . .
H17A H 0.2075(8) 0.8880(16) 0.544(3) 0.031(4) Uiso 1 1 d . . .
C18 C 0.17852(6) 1.01616(13) 0.0868(2) 0.0252(3) Uani 1 1 d . . .
H18B H 0.1592(9) 0.983(2) -0.014(3) 0.043(6) Uiso 1 1 d . . .
H18A H 0.1453(9) 1.0191(18) 0.161(2) 0.037(5) Uiso 1 1 d . . .
C19 C 0.20691(8) 1.14539(13) 0.0636(2) 0.0304(3) Uani 1 1 d . . .
H19C H 0.1780(8) 1.2062(19) 0.031(3) 0.034(5) Uiso 1 1 d . . .
H19B H 0.2195(11) 1.180(3) 0.175(4) 0.068(7) Uiso 1 1 d . . .
H19A H 0.2403(10) 1.149(2) -0.007(3) 0.049(6) Uiso 1 1 d . . .

loop_
_atom_site_aniso_label
_atom_site_aniso_U_11
_atom_site_aniso_U_22
_atom_site_aniso_U_33
_atom_site_aniso_U_23
_atom_site_aniso_U_13
_atom_site_aniso_U_12
S1 0.01549(13) 0.01656(13) 0.02694(15) 0.00228(12) -0.00138(12) -0.00009(10)
S2 0.01642(13) 0.02041(14) 0.02228(14) -0.00214(12) 0.00327(12) -0.00347(11)
O1 0.0168(4) 0.0197(4) 0.0423(6) 0.0045(4) -0.0017(4) 0.0022(3)
O2 0.0153(5) 0.0260(5) 0.0478(7) -0.0042(4) 0.0049(4) -0.0007(4)
O3 0.0341(5) 0.0385(6) 0.0207(5) 0.0007(4) 0.0047(4) -0.0129(5)
N1 0.0212(5) 0.0205(5) 0.0244(6) 0.0014(4) 0.0008(4) -0.0006(4)
N2 0.0166(5) 0.0196(5) 0.0222(5) 0.0000(4) 0.0016(4) 0.0002(4)
N3 0.0200(5) 0.0163(5) 0.0235(5) -0.0011(4) -0.0032(4) -0.0017(4)
C1 0.0257(7) 0.0216(6) 0.0276(7) 0.0028(6) 0.0017(6) 0.0013(5)
C2 0.0329(7) 0.0186(6) 0.0282(7) 0.0001(5) 0.0060(6) -0.0060(5)
C3 0.0264(6) 0.0260(6) 0.0278(7) -0.0018(6) 0.0009(6) -0.0087(5)
C4 0.0209(6) 0.0243(6) 0.0247(7) 0.0003(5) -0.0003(5) -0.0034(5)
C5 0.0191(6) 0.0197(5) 0.0169(6) 0.0002(5) 0.0025(5) -0.0015(4)
C6 0.0171(5) 0.0191(5) 0.0182(5) -0.0011(5) 0.0009(4) -0.0017(4)
C7 0.0179(5) 0.0181(5) 0.0213(6) -0.0009(5) 0.0011(5) 0.0012(4)
C8 0.0176(6) 0.0164(5) 0.0204(6) -0.0002(5) 0.0000(5) 0.0006(4)
C9 0.0179(6) 0.0168(5) 0.0179(6) -0.0014(5) 0.0002(5) 0.0004(4)
C10 0.0185(6) 0.0169(5) 0.0250(6) -0.0007(5) -0.0018(5) 0.0017(5)
C11 0.0167(5) 0.0189(6) 0.0251(6) -0.0036(5) -0.0016(5) 0.0020(5)
C12 0.0170(6) 0.0178(5) 0.0189(5) -0.0033(5) 0.0024(4) -0.0030(4)
C13 0.0189(6) 0.0179(5) 0.0234(6) 0.0027(5) -0.0015(5) -0.0006(4)
C14 0.0167(6) 0.0207(6) 0.0255(6) 0.0019(5) -0.0020(5) 0.0004(5)
C15 0.0173(6) 0.0301(8) 0.0428(9) 0.0089(6) -0.0031(6) 0.0036(5)
C16 0.0224(6) 0.0251(6) 0.0232(7) -0.0010(5) -0.0031(5) -0.0036(5)
C17 0.0269(7) 0.0360(8) 0.0247(7) -0.0039(6) 0.0027(6) 0.0015(6)
C18 0.0231(7) 0.0187(6) 0.0338(7) 0.0051(6) -0.0018(6) -0.0002(5)
C19 0.0356(8) 0.0184(6) 0.0372(9) 0.0017(6) 0.0058(6) -0.0014(6)

loop_
_atom_type_symbol
_atom_type_description
_atom_type_scat_dispersion_real
_atom_type_scat_dispersion_imag
_atom_type_scat_source
C C 0.0033 0.0016 'International Tables Vol C Tables 4.2.6.8 and 6.1.1.4'
H H 0.0000 0.0000 'International Tables Vol C Tables 4.2.6.8 and 6.1.1.4'
N N 0.0061 0.0033 'International Tables Vol C Tables 4.2.6.8 and 6.1.1.4'
O O 0.0106 0.0060 'International Tables Vol C Tables 4.2.6.8 and 6.1.1.4'
S S 0.1246 0.1234 'International Tables Vol C Tables 4.2.6.8 and 6.1.1.4'

loop_
_geom_angle_atom_site_label_1
_geom_angle_atom_site_label_2
_geom_angle_atom_site_label_3
_geom_angle
_geom_angle_site_symmetry_1
_geom_angle_site_symmetry_3
C6 S1 C8 90.13(6) . .
O2 S2 O3 119.16(7) . .
O2 S2 N3 107.76(6) . .
O3 S2 N3 106.72(6) . .
O2 S2 C12 106.72(6) . .
O3 S2 C12 107.05(6) . .
N3 S2 C12 109.17(6) . .
C7 O1 C15 116.44(10) . .
C1 N1 C5 116.94(12) . .
C6 N2 C7 109.97(11) . .
C16 N3 C18 117.39(12) . .
C16 N3 S2 119.51(9) . .
C18 N3 S2 119.07(9) . .
N1 C1 C2 123.59(13) . .
N1 C1 H1 116.8(12) . .
C2 C1 H1 119.6(12) . .
C3 C2 C1 118.77(12) . .
C3 C2 H2 121.8(13) . .
C1 C2 H2 119.4(13) . .
C2 C3 C4 118.87(12) . .
C2 C3 H3 119.6(10) . .
C4 C3 H3 121.5(10) . .
C3 C4 C5 118.08(12) . .
C3 C4 H4 120.8(10) . .
C5 C4 H4 121.1(10) . .
N1 C5 C4 123.73(12) . .
N1 C5 C6 115.40(11) . .
C4 C5 C6 120.79(11) . .
N2 C6 C5 124.19(11) . .
N2 C6 S1 115.23(9) . .
C5 C6 S1 120.45(9) . .
O1 C7 N2 120.66(11) . .
O1 C7 C8 122.31(11) . .
N2 C7 C8 117.03(11) . .
C7 C8 C9 130.73(12) . .
C7 C8 S1 107.58(9) . .
C9 C8 S1 121.50(9) . .
C10 C9 C14 118.26(11) . .
C10 C9 C8 120.12(11) . .
C14 C9 C8 121.54(11) . .
C11 C10 C9 121.05(12) . .
C11 C10 H10 119.7(9) . .
C9 C10 H10 119.2(9) . .
C12 C11 C10 119.65(12) . .
C12 C11 H11 121.2(10) . .
C10 C11 H11 119.1(10) . .
C11 C12 C13 120.26(11) . .
C11 C12 S2 120.49(9) . .
C13 C12 S2 119.24(10) . .
C14 C13 C12 120.06(12) . .
C14 C13 H13 119.0(11) . .
C12 C13 H13 120.9(11) . .
C13 C14 C9 120.72(11) . .
C13 C14 H14 118.3(10) . .
C9 C14 H14 120.9(10) . .
O1 C15 H15B 107.8(11) . .
O1 C15 H15A 109.8(12) . .
H15B C15 H15A 108.3(17) . .
O1 C15 H15C 105.5(12) . .
H15B C15 H15C 113.7(17) . .
H15A C15 H15C 111.6(17) . .
N3 C16 C17 114.51(11) . .
N3 C16 H16B 104.1(11) . .
C17 C16 H16B 113.1(11) . .
N3 C16 H16A 105.7(11) . .
C17 C16 H16A 114.8(11) . .
H16B C16 H16A 103.4(15) . .
C16 C17 H17C 109.5(13) . .
C16 C17 H17B 110.0(12) . .
H17C C17 H17B 112.6(16) . .
C16 C17 H17A 106.3(10) . .
H17C C17 H17A 109.0(16) . .
H17B C17 H17A 109.4(16) . .
N3 C18 C19 111.07(12) . .
N3 C18 H18B 107.4(12) . .
C19 C18 H18B 113.2(12) . .
N3 C18 H18A 111.1(12) . .
C19 C18 H18A 111.8(12) . .
H18B C18 H18A 101.9(16) . .
C18 C19 H19C 111.2(11) . .
C18 C19 H19B 108.6(16) . .
H19C C19 H19B 101.3(19) . .
C18 C19 H19A 116.5(13) . .
H19C C19 H19A 109.6(19) . .
H19B C19 H19A 108.5(19) . .

loop_
_geom_bond_atom_site_label_1
_geom_bond_atom_site_label_2
_geom_bond_distance
_geom_bond_site_symmetry_2
S1 C6 1.7133(13) .
S1 C8 1.7328(13) .
S2 O2 1.4378(11) .
S2 O3 1.4381(11) .
S2 N3 1.6195(11) .
S2 C12 1.7665(13) .
O1 C7 1.3480(15) .
O1 C15 1.4367(16) .
N1 C1 1.3372(17) .
N1 C5 1.3431(16) .
N2 C6 1.3179(17) .
N2 C7 1.3580(16) .
N3 C16 1.4734(17) .
N3 C18 1.4736(17) .
C1 C2 1.387(2) .
C1 H1 0.97(2) .
C2 C3 1.384(2) .
C2 H2 0.92(2) .
C3 C4 1.3898(18) .
C3 H3 0.978(18) .
C4 C5 1.3925(17) .
C4 H4 0.986(18) .
C5 C6 1.4676(16) .
C7 C8 1.3889(17) .
C8 C9 1.4596(17) .
C9 C10 1.4052(17) .
C9 C14 1.4059(17) .
C10 C11 1.3899(18) .
C10 H10 0.968(16) .
C11 C12 1.3893(18) .
C11 H11 0.962(16) .
C12 C13 1.3942(17) .
C13 C14 1.3854(17) .
C13 H13 0.962(18) .
C14 H14 0.960(17) .
C15 H15B 1.00(2) .
C15 H15A 0.95(2) .
C15 H15C 0.96(2) .
C16 C17 1.516(2) .
C16 H16B 0.974(19) .
C16 H16A 0.991(18) .
C17 H17C 0.92(2) .
C17 H17B 0.96(2) .
C17 H17A 1.01(2) .
C18 C19 1.5087(19) .
C18 H18B 0.99(2) .
C18 H18A 0.95(2) .
C19 H19C 0.94(2) .
C19 H19B 1.02(3) .
C19 H19A 0.94(2) .
